data_1552622
loop_
_publ_author_name
'Li, Huaqiang'
'Xu, Dan'
'Sun, Weiguang'
'Yang, Beiye'
'Li, Fengli'
'Liu, Mengting'
'Wang, Jianping'
'Xue, Yongbo'
'Hu, Zhengxi'
'Zhang, Yonghui'

_publ_section_title
;
 HPLC-DAD-Directed Isolation of Linearly Fused Prenylated Indole Alkaloids
 from a Soil-Derived <i>Aspergillus versicolor</i>.
;
_journal_issue 8
_journal_name_full 'Journal of natural products'
_journal_page_first 2181
_journal_page_last 2188
_journal_paper_doi 10.1021/acs.jnatprod.9b00183
_journal_volume 82
_journal_year 2019
_chemical_formula_sum 'C19 H21 N O2'
_chemical_formula_weight 295.37
_space_group_crystal_system monoclinic
_space_group_IT_number 14
_space_group_name_Hall '-P 2yn'
_space_group_name_H-M_alt 'P 1 21/n 1'
_atom_sites_solution_hydrogens geom
_cell_angle_alpha 90
_cell_angle_beta 108.3250(10)
_cell_angle_gamma 90
_cell_formula_units_Z 4
_cell_length_a 9.1378(3)
_cell_length_b 13.0875(4)
_cell_length_c 14.4181(4)
_cell_measurement_reflns_used 9867
_cell_measurement_temperature 150.(2)
_cell_measurement_theta_max 79.2322
_cell_measurement_theta_min 4.6748
_cell_volume 1636.83(9)
_computing_cell_refinement 'SAINT V8.38A (Bruker AXS Inc., 2017)'
_computing_data_reduction 'SAINT V8.38A (Bruker AXS Inc., 2017)'
_computing_molecular_graphics 'shelXle (C.B. Huebschle, rev 833)'
_computing_structure_refinement 'SHELXL-2016/6 (Sheldrick, 2016)'
_computing_structure_solution 'SHELXT 2014/5 (Sheldrick, 2014)'
_diffrn_ambient_temperature 150.(2)
_diffrn_detector_area_resol_mean 7.3910
_diffrn_measured_fraction_theta_full 0.997
_diffrn_measured_fraction_theta_max 0.997
_diffrn_measurement_device_type 'Bruker APEX-II CCD'
_diffrn_measurement_method '\f and \w scans'
_diffrn_radiation_type 'Cu K\a'
_diffrn_radiation_wavelength 1.54178
_diffrn_reflns_av_R_equivalents 0.0464
_diffrn_reflns_av_unetI/netI 0.0244
_diffrn_reflns_limit_h_max 11
_diffrn_reflns_limit_h_min -11
_diffrn_reflns_limit_k_max 16
_diffrn_reflns_limit_k_min -16
_diffrn_reflns_limit_l_max 17
_diffrn_reflns_limit_l_min -18
_diffrn_reflns_number 39082
_diffrn_reflns_theta_full 79.36
_diffrn_reflns_theta_max 79.36
_diffrn_reflns_theta_min 4.67
_exptl_absorpt_coefficient_mu 0.612
_exptl_absorpt_correction_T_max 0.91
_exptl_absorpt_correction_T_min 0.81
_exptl_absorpt_correction_type multi-scan
_exptl_absorpt_process_details
;
SADABS-2016/2 - Bruker AXS area detector scaling and absorption correction
;
_exptl_crystal_colour 'light colourless'
_exptl_crystal_density_diffrn 1.199
_exptl_crystal_density_method 'not measured'
_exptl_crystal_description Block
_exptl_crystal_F_000 632
_exptl_crystal_size_max 0.200
_exptl_crystal_size_mid 0.189
_exptl_crystal_size_min 0.156
_refine_diff_density_max 0.229
_refine_diff_density_min -0.203
_refine_ls_extinction_method none
_refine_ls_goodness_of_fit_ref 1.039
_refine_ls_hydrogen_treatment constr
_refine_ls_matrix_type full
_refine_ls_number_parameters 203
_refine_ls_number_reflns 3551
_refine_ls_number_restraints 0
_refine_ls_restrained_S_all 1.039
_refine_ls_R_factor_all 0.0424
_refine_ls_R_factor_gt 0.0391
_refine_ls_shift/su_max 0.001
_refine_ls_shift/su_mean 0.000
_refine_ls_structure_factor_coef Fsqd
_refine_ls_weighting_details 'w=1/[\s^2^(Fo^2^)+(0.0467P)^2^+0.4395P] where P=(Fo^2^+2Fc^2^)/3'
_refine_ls_weighting_scheme calc
_refine_ls_wR_factor_gt 0.0960
_refine_ls_wR_factor_ref 0.0989
_reflns_number_gt 3243
_reflns_number_total 3551
_reflns_threshold_expression 'I > 2\s(I)'
_cod_data_source_file np9b00183_si_003.cif
_cod_data_source_block LHQ6
_cod_depositor_comments
;
The following automatic conversions were performed:

data item '_exptl_absorpt_correction_type' value 'Multi-Scan' was
changed to 'multi-scan' in accordance with the
/home/data/users/saulius/crontab/automatic-downloads/current/ACS/lib/dictionaries/cif_core.dic
dictionary named 'cif_core.dic' version 2.4.2 last updated on
2011-04-26.

Automatic conversion script
Id: cif_fix_values 6909 2019-04-08 15:41:33Z antanas 
;
_cod_database_code 1552622

loop_
_space_group_symop_operation_xyz
'x, y, z'
'-x+1/2, y+1/2, -z+1/2'
'-x, -y, -z'
'x-1/2, -y-1/2, z-1/2'

loop_
_atom_site_type_symbol
_atom_site_label
_atom_site_fract_x
_atom_site_fract_y
_atom_site_fract_z
_atom_site_U_iso_or_equiv
_atom_site_adp_type
_atom_site_calc_flag
_atom_site_refinement_flags_adp
_atom_site_refinement_flags_posn
_atom_site_occupancy
O O1 0.20824(9) 0.40256(6) 0.57133(5) 0.02720(17) Uani d . . 1
N N1 0.37839(10) 0.75633(7) 0.61904(6) 0.02449(19) Uani d . . 1
H H1 0.326325 0.785154 0.563282 0.029 Uiso calc U R 1
O O2 0.70832(10) 0.68677(6) 0.92439(5) 0.03349(19) Uani d . . 1
C C2 0.48332(12) 0.80502(8) 0.69401(7) 0.0241(2) Uani d . . 1
C C3 0.54071(12) 0.73476(8) 0.77030(7) 0.0250(2) Uani d . . 1
C C5 0.38513(12) 0.46221(8) 0.72401(7) 0.0257(2) Uani d . . 1
C C6 0.29252(12) 0.48100(8) 0.62619(7) 0.0250(2) Uani d . . 1
C C8 0.36470(12) 0.65480(8) 0.64260(7) 0.0241(2) Uani d . . 1
C C19 0.41880(14) 0.30192(9) 0.54985(9) 0.0353(3) Uani d . . 1
H H19A 0.382073 0.313858 0.479169 0.053 Uiso calc U R 1
H H19B 0.470988 0.235598 0.563308 0.053 Uiso calc U R 1
H H19C 0.491141 0.356096 0.581797 0.053 Uiso calc U R 1
C C18 0.28180(13) 0.30226(8) 0.58926(8) 0.0284(2) Uani d . . 1
C C9 0.46303(12) 0.63852(8) 0.73835(7) 0.0243(2) Uani d . . 1
C C20 0.15664(14) 0.22888(9) 0.53229(9) 0.0337(2) Uani d . . 1
H H20A 0.121579 0.248505 0.463193 0.051 Uiso calc U R 1
H H20B 0.069629 0.231606 0.558234 0.051 Uiso calc U R 1
H H20C 0.198082 0.159244 0.538741 0.051 Uiso calc U R 1
C C10 0.66113(13) 0.75221(9) 0.85996(7) 0.0279(2) Uani d . . 1
H H10 0.707693 0.81789 0.870761 0.033 Uiso calc U R 1
C C16 0.38649(13) 0.35775(9) 0.76035(8) 0.0297(2) Uani d . . 1
H H16 0.423946 0.344598 0.828568 0.036 Uiso calc U R 1
C C4 0.46909(12) 0.54179(8) 0.78002(7) 0.0258(2) Uani d . . 1
H H4 0.529901 0.530363 0.845948 0.031 Uiso calc U R 1
C C7 0.27665(12) 0.57724(8) 0.58495(7) 0.0259(2) Uani d . . 1
H H7 0.209461 0.589964 0.520829 0.031 Uiso calc U R 1
C C17 0.33520(14) 0.28107(9) 0.69781(8) 0.0316(2) Uani d . . 1
H H17 0.332212 0.213526 0.721269 0.038 Uiso calc U R 1
C C15 0.39721(15) 0.97088(9) 0.60543(9) 0.0370(3) Uani d . . 1
H H15A 0.42562 1.042654 0.601986 0.056 Uiso calc U R 1
H H15B 0.300588 0.967033 0.621226 0.056 Uiso calc U R 1
H H15C 0.38362 0.937894 0.542247 0.056 Uiso calc U R 1
C C13 0.52582(13) 0.91592(8) 0.68533(7) 0.0262(2) Uani d . . 1
C C12 0.54195(15) 0.97229(9) 0.78001(8) 0.0333(2) Uani d . . 1
H H12 0.465192 0.95978 0.810317 0.04 Uiso calc U R 1
C C14 0.67423(15) 0.91876(10) 0.65703(9) 0.0364(3) Uani d . . 1
H H14A 0.659568 0.878941 0.597228 0.055 Uiso calc U R 1
H H14B 0.759216 0.889476 0.710005 0.055 Uiso calc U R 1
H H14C 0.698669 0.989681 0.645789 0.055 Uiso calc U R 1
C C11 0.6527(2) 1.03712(11) 0.82422(10) 0.0498(4) Uani d . . 1
H H11A 0.732017 1.052064 0.796679 0.06 Uiso calc U R 1
H H11B 0.652999 1.068798 0.883567 0.06 Uiso calc U R 1

loop_
_atom_site_aniso_label
_atom_site_aniso_U_11
_atom_site_aniso_U_22
_atom_site_aniso_U_33
_atom_site_aniso_U_12
_atom_site_aniso_U_13
_atom_site_aniso_U_23
O1 0.0289(4) 0.0258(4) 0.0229(3) -0.0005(3) 0.0023(3) -0.0016(3)
N1 0.0269(4) 0.0266(4) 0.0157(4) 0.0002(3) 0.0005(3) 0.0008(3)
O2 0.0350(4) 0.0359(4) 0.0205(3) -0.0002(3) -0.0041(3) 0.0011(3)
C2 0.0239(5) 0.0288(5) 0.0174(4) 0.0000(4) 0.0035(4) -0.0011(4)
C3 0.0254(5) 0.0289(5) 0.0179(4) 0.0001(4) 0.0030(4) -0.0005(4)
C5 0.0257(5) 0.0287(5) 0.0207(5) 0.0025(4) 0.0046(4) 0.0020(4)
C6 0.0255(5) 0.0275(5) 0.0205(5) -0.0008(4) 0.0050(4) -0.0027(4)
C8 0.0254(5) 0.0267(5) 0.0178(4) 0.0014(4) 0.0034(4) 0.0002(4)
C19 0.0341(6) 0.0348(6) 0.0384(6) 0.0001(5) 0.0133(5) -0.0037(5)
C18 0.0301(5) 0.0252(5) 0.0284(5) 0.0000(4) 0.0070(4) -0.0010(4)
C9 0.0237(5) 0.0294(5) 0.0170(4) 0.0019(4) 0.0026(4) -0.0009(4)
C20 0.0357(6) 0.0297(5) 0.0335(6) -0.0046(4) 0.0076(5) -0.0038(4)
C10 0.0275(5) 0.0317(5) 0.0199(5) -0.0004(4) 0.0010(4) -0.0012(4)
C16 0.0308(5) 0.0316(5) 0.0233(5) 0.0017(4) 0.0036(4) 0.0056(4)
C4 0.0254(5) 0.0314(5) 0.0174(4) 0.0029(4) 0.0022(4) 0.0016(4)
C7 0.0273(5) 0.0296(5) 0.0168(4) 0.0005(4) 0.0013(4) -0.0004(4)
C17 0.0329(5) 0.0283(5) 0.0314(5) 0.0004(4) 0.0069(4) 0.0051(4)
C15 0.0407(6) 0.0291(5) 0.0317(6) -0.0034(5) -0.0024(5) 0.0056(4)
C13 0.0293(5) 0.0280(5) 0.0186(4) -0.0028(4) 0.0037(4) -0.0004(4)
C12 0.0451(6) 0.0303(5) 0.0246(5) -0.0012(5) 0.0112(5) -0.0018(4)
C14 0.0377(6) 0.0398(6) 0.0343(6) -0.0064(5) 0.0147(5) -0.0021(5)
C11 0.0739(10) 0.0428(7) 0.0277(6) -0.0158(7) 0.0090(6) -0.0093(5)

loop_
_atom_type_symbol
_atom_type_description
_atom_type_scat_dispersion_real
_atom_type_scat_dispersion_imag
_atom_type_scat_source
C C 0.0181 0.0091 'International Tables Vol C Tables 4.2.6.8 and 6.1.1.4'
H H 0.0000 0.0000 'International Tables Vol C Tables 4.2.6.8 and 6.1.1.4'
N N 0.0311 0.0180 'International Tables Vol C Tables 4.2.6.8 and 6.1.1.4'
O O 0.0492 0.0322 'International Tables Vol C Tables 4.2.6.8 and 6.1.1.4'

loop_
_geom_angle_atom_site_label_1
_geom_angle_atom_site_label_2
_geom_angle_atom_site_label_3
_geom_angle
C6 O1 C18 115.22(8)
C2 N1 C8 110.51(8)
C2 N1 H1 124.7
C8 N1 H1 124.7
N1 C2 C3 108.25(9)
N1 C2 C13 121.22(9)
C3 C2 C13 130.48(9)
C2 C3 C10 126.63(10)
C2 C3 C9 107.20(9)
C10 C3 C9 126.02(9)
C4 C5 C6 119.65(10)
C4 C5 C16 123.41(9)
C6 C5 C16 116.94(9)
O1 C6 C7 118.00(9)
O1 C6 C5 119.57(9)
C7 C6 C5 122.34(10)
N1 C8 C7 129.08(9)
N1 C8 C9 107.86(9)
C7 C8 C9 123.02(10)
C18 C19 H19A 109.5
C18 C19 H19B 109.5
H19A C19 H19B 109.5
C18 C19 H19C 109.5
H19A C19 H19C 109.5
H19B C19 H19C 109.5
O1 C18 C17 109.21(9)
O1 C18 C20 104.23(9)
C17 C18 C20 112.73(9)
O1 C18 C19 108.78(9)
C17 C18 C19 110.42(10)
C20 C18 C19 111.22(9)
C4 C9 C8 119.13(9)
C4 C9 C3 134.69(9)
C8 C9 C3 106.16(9)
C18 C20 H20A 109.5
C18 C20 H20B 109.5
H20A C20 H20B 109.5
C18 C20 H20C 109.5
H20A C20 H20C 109.5
H20B C20 H20C 109.5
O2 C10 C3 123.81(10)
O2 C10 H10 118.1
C3 C10 H10 118.1
C17 C16 C5 120.01(10)
C17 C16 H16 120.0
C5 C16 H16 120.0
C5 C4 C9 119.30(9)
C5 C4 H4 120.4
C9 C4 H4 120.4
C6 C7 C8 116.37(9)
C6 C7 H7 121.8
C8 C7 H7 121.8
C16 C17 C18 119.55(10)
C16 C17 H17 120.2
C18 C17 H17 120.2
C13 C15 H15A 109.5
C13 C15 H15B 109.5
H15A C15 H15B 109.5
C13 C15 H15C 109.5
H15A C15 H15C 109.5
H15B C15 H15C 109.5
C12 C13 C2 110.23(9)
C12 C13 C14 112.54(10)
C2 C13 C14 108.39(9)
C12 C13 C15 106.33(9)
C2 C13 C15 110.68(9)
C14 C13 C15 108.66(9)
C11 C12 C13 126.12(12)
C11 C12 H12 116.9
C13 C12 H12 116.9
C13 C14 H14A 109.5
C13 C14 H14B 109.5
H14A C14 H14B 109.5
C13 C14 H14C 109.5
H14A C14 H14C 109.5
H14B C14 H14C 109.5
C12 C11 H11A 120.0
C12 C11 H11B 120.0
H11A C11 H11B 120.0

loop_
_geom_bond_atom_site_label_1
_geom_bond_atom_site_label_2
_geom_bond_distance
O1 C6 1.3746(13)
O1 C18 1.4603(13)
N1 C2 1.3572(13)
N1 C8 1.3868(14)
N1 H1 0.88
O2 C10 1.2371(14)
C2 C3 1.4028(14)
C2 C13 1.5178(14)
C3 C10 1.4282(14)
C3 C9 1.4481(15)
C5 C4 1.3914(15)
C5 C6 1.4195(14)
C5 C16 1.4627(15)
C6 C7 1.3809(15)
C8 C7 1.3958(15)
C8 C9 1.4067(14)
C19 C18 1.5288(16)
C19 H19A 0.98
C19 H19B 0.98
C19 H19C 0.98
C18 C17 1.5114(15)
C18 C20 1.5214(15)
C9 C4 1.3949(15)
C20 H20A 0.98
C20 H20B 0.98
C20 H20C 0.98
C10 H10 0.95
C16 C17 1.3319(17)
C16 H16 0.95
C4 H4 0.95
C7 H7 0.95
C17 H17 0.95
C15 C13 1.5409(15)
C15 H15A 0.98
C15 H15B 0.98
C15 H15C 0.98
C13 C12 1.5175(14)
C13 C14 1.5345(16)
C12 C11 1.321(2)
C12 H12 0.95
C14 H14A 0.98
C14 H14B 0.98
C14 H14C 0.98
C11 H11A 0.95
C11 H11B 0.95

loop_
_geom_torsion_atom_site_label_1
_geom_torsion_atom_site_label_2
_geom_torsion_atom_site_label_3
_geom_torsion_atom_site_label_4
_geom_torsion
C8 N1 C2 C3 -0.54(12)
C8 N1 C2 C13 177.09(9)
N1 C2 C3 C10 175.22(10)
C13 C2 C3 C10 -2.11(18)
N1 C2 C3 C9 -0.62(12)
C13 C2 C3 C9 -177.96(10)
C18 O1 C6 C7 147.84(9)
C18 O1 C6 C5 -35.68(13)
C4 C5 C6 O1 -179.24(9)
C16 C5 C6 O1 0.87(15)
C4 C5 C6 C7 -2.92(16)
C16 C5 C6 C7 177.20(10)
C2 N1 C8 C7 -176.27(10)
C2 N1 C8 C9 1.52(12)
C6 O1 C18 C17 50.88(12)
C6 O1 C18 C20 171.57(9)
C6 O1 C18 C19 -69.70(11)
N1 C8 C9 C4 179.26(9)
C7 C8 C9 C4 -2.78(16)
N1 C8 C9 C3 -1.83(11)
C7 C8 C9 C3 176.13(10)
C2 C3 C9 C4 -179.83(11)
C10 C3 C9 C4 4.29(19)
C2 C3 C9 C8 1.51(11)
C10 C3 C9 C8 -174.37(10)
C2 C3 C10 O2 -179.15(11)
C9 C3 C10 O2 -4.06(18)
C4 C5 C16 C17 -163.75(11)
C6 C5 C16 C17 16.13(16)
C6 C5 C4 C9 -1.20(15)
C16 C5 C4 C9 178.68(10)
C8 C9 C4 C5 3.90(15)
C3 C9 C4 C5 -174.63(11)
O1 C6 C7 C8 -179.63(9)
C5 C6 C7 C8 4.00(16)
N1 C8 C7 C6 176.34(10)
C9 C8 C7 C6 -1.15(16)
C5 C16 C17 C18 2.43(17)
O1 C18 C17 C16 -34.72(14)
C20 C18 C17 C16 -150.07(11)
C19 C18 C17 C16 84.86(13)
N1 C2 C13 C12 139.47(10)
C3 C2 C13 C12 -43.49(15)
N1 C2 C13 C14 -96.95(11)
C3 C2 C13 C14 80.09(13)
N1 C2 C13 C15 22.12(14)
C3 C2 C13 C15 -160.84(11)
C2 C13 C12 C11 136.27(14)
C14 C13 C12 C11 15.14(18)
C15 C13 C12 C11 -103.72(15)
